data_7248216
loop_
_publ_author_name
'Lozan\<ci\'c, Ana'
'Burazer, Sanja'
'Renka, Sanja'
'Mol\<canov, Kre\<simir'
'Mol\<canov, Lidija'
'Juri\'c, Marijana'

_publ_section_title
;
 Proton transport in oxalate compounds of iron(iii) containing
 (alkyl)ammonium cations: the influence of the density of hydrogen bonds
 on conductivity
;
_journal_issue 13
_journal_name_full CrystEngComm
_journal_page_first 1892
_journal_page_last 1901
_journal_paper_doi 10.1039/D3CE01267K
_journal_volume 26
_journal_year 2024
_chemical_formula_sum 'C9 H18 Cl2 Fe N O4'
_chemical_formula_weight 330.99
_space_group_IT_number 14
_space_group_name_Hall '-P 2yn'
_space_group_name_H-M_alt 'P 1 21/n 1'
_symmetry_cell_setting monoclinic
_symmetry_space_group_name_Hall '-P 2yn'
_symmetry_space_group_name_H-M 'P 1 21/n 1'
_atom_sites_solution_hydrogens geom
_audit_creation_date 2022-03-25T12:08:49-00:00
_audit_creation_method 'WinGX routine CIF_UPDATE'
_audit_update_record
;
2022-06-09 deposited with the CCDC.	2024-02-23 downloaded from the CCDC.
;
_cell_angle_alpha 90
_cell_angle_beta 109.469(4)
_cell_angle_gamma 90
_cell_formula_units_Z 4
_cell_length_a 11.2146(5)
_cell_length_b 8.5542(3)
_cell_length_c 15.9856(7)
_cell_measurement_reflns_used 5837
_cell_measurement_temperature 100(2)
_cell_measurement_theta_max 78.218
_cell_measurement_theta_min 4.213
_cell_volume 1445.85(11)
_computing_cell_refinement 'CrysAlisPro 1.171.41.120a (Rigaku OD, 2021)'
_computing_data_collection 'CrysAlisPro 1.171.41.120a (Rigaku OD, 2021)'
_computing_data_reduction 'CrysAlisPro 1.171.41.120a (Rigaku OD, 2021)'
_computing_structure_refinement 'SHELXL-2017/1 (Sheldrick, 2017)'
_diffrn_ambient_temperature 100(2)
_diffrn_detector_area_resol_mean 10
_diffrn_measured_fraction_theta_full 0.999
_diffrn_measured_fraction_theta_max 0.97
_diffrn_measurement_device_type 'XtaLAB Synergy, Dualflex, HyPix'
_diffrn_measurement_method '\w scans'
_diffrn_radiation_monochromator mirror
_diffrn_radiation_type CuK\a
_diffrn_radiation_wavelength 1.54184
_diffrn_reflns_av_R_equivalents 0.0506
_diffrn_reflns_av_unetI/netI 0.051
_diffrn_reflns_Laue_measured_fraction_full 0.999
_diffrn_reflns_Laue_measured_fraction_max 0.97
_diffrn_reflns_limit_h_max 10
_diffrn_reflns_limit_h_min -14
_diffrn_reflns_limit_k_max 10
_diffrn_reflns_limit_k_min -10
_diffrn_reflns_limit_l_max 20
_diffrn_reflns_limit_l_min -17
_diffrn_reflns_number 10979
_diffrn_reflns_point_group_measured_fraction_full 0.999
_diffrn_reflns_point_group_measured_fraction_max 0.97
_diffrn_reflns_theta_full 67.684
_diffrn_reflns_theta_max 80.202
_diffrn_reflns_theta_min 4.232
_diffrn_source 'micro-focus sealed X-ray tube'
_exptl_absorpt_coefficient_mu 11.810
_exptl_absorpt_correction_T_max 1
_exptl_absorpt_correction_T_min 0.25335
_exptl_absorpt_correction_type multi-scan
_exptl_absorpt_process_details
;
        CrysAlisPro 1.171.41.120a (Rigaku Oxford Diffraction, 2021)
        Empirical absorption correction using spherical harmonics,
        implemented in SCALE3 ABSPACK scaling algorithm.
;
_exptl_crystal_colour yellow
_exptl_crystal_density_diffrn 1.520
_exptl_crystal_description prism
_exptl_crystal_F_000 1105
_exptl_crystal_size_max 0.08
_exptl_crystal_size_mid 0.07
_exptl_crystal_size_min 0.02
_refine_diff_density_max 0.913
_refine_diff_density_min -0.749
_refine_diff_density_rms 0.121
_refine_ls_extinction_method none
_refine_ls_goodness_of_fit_ref 1.021
_refine_ls_hydrogen_treatment constr
_refine_ls_matrix_type full
_refine_ls_number_parameters 219
_refine_ls_number_reflns 3063
_refine_ls_number_restraints 44
_refine_ls_restrained_S_all 1.031
_refine_ls_R_factor_all 0.0807
_refine_ls_R_factor_gt 0.0733
_refine_ls_shift/su_max 0.002
_refine_ls_shift/su_mean 0
_refine_ls_structure_factor_coef Fsqd
_refine_ls_weighting_details 'w=1/[\s^2^(Fo^2^)+(0.0681P)^2^+10.6631P] where P=(Fo^2^+2Fc^2^)/3'
_refine_ls_weighting_scheme calc
_refine_ls_wR_factor_ref 0.1934
_reflns_number_gt 2581
_reflns_number_total 3063
_reflns_threshold_expression 'I > 2\s(I)'
_cod_data_source_file d3ce01267k2.cif
_cod_data_source_block marijana_spoj5_100k_auto
_cod_depositor_comments 'Adding full bibliography for 7248214--7248217.cif.'
_cod_original_cell_volume 1445.84(11)
_cod_original_sg_symbol_H-M 'P 21/n'
_cod_database_code 7248216

loop_
_space_group_symop_id
_space_group_symop_operation_xyz
1 x,y,z
2 1/2-x,1/2+y,1/2-z
3 -x,-y,-z
4 1/2+x,1/2-y,1/2+z

loop_
_atom_site_label
_atom_site_fract_x
_atom_site_fract_y
_atom_site_fract_z
_atom_site_U_iso_or_equiv
_atom_site_adp_type
_atom_site_calc_flag
_atom_site_occupancy
_atom_site_disorder_assembly
_atom_site_disorder_group
_atom_site_type_symbol
Fe1 0.38010(8) 0.24995(9) 0.04427(6) 0.0288(3) Uani d 1 . . Fe
Cl1A 0.18001(14) 0.1652(2) -0.01236(12) 0.0446(4) Uani d 0.903(3) A 1 Cl
Cl2A 0.38083(15) 0.33362(19) 0.17898(11) 0.0406(4) Uani d 0.903(3) A 1 Cl
O1A 0.4239(4) 0.1555(5) -0.0660(3) 0.0330(9) Uani d 0.903(3) A 1 O
O2A 0.4729(4) 0.0470(5) 0.0976(3) 0.0325(9) Uani d 0.903(3) A 1 O
O3A 0.5655(4) 0.3435(5) 0.0685(3) 0.0327(9) Uani d 0.903(3) A 1 O
O4A 0.3408(4) 0.4535(5) -0.0264(3) 0.0335(9) Uani d 0.903(3) A 1 O
C1A 0.4860(6) 0.0313(7) -0.0471(4) 0.0280(12) Uani d 0.903(3) A 1 C
C2A 0.5648(5) 0.4692(7) 0.0274(4) 0.0291(12) Uani d 0.903(3) A 1 C
Cl1B 0.1729(12) 0.3327(16) -0.0303(10) 0.037(3) Uani d 0.097(3) A 2 Cl
Cl2B 0.3563(15) 0.1674(18) 0.1651(10) 0.042(4) Uani d 0.097(3) A 2 Cl
O1B 0.339(4) 0.046(5) -0.039(3) 0.0330(9) Uani d 0.097(3) A 2 O
O2B 0.557(4) 0.155(4) 0.070(2) 0.0325(9) Uani d 0.097(3) A 2 O
O3B 0.463(3) 0.455(5) 0.095(3) 0.0327(9) Uani d 0.097(3) A 2 O
O4B 0.427(3) 0.340(5) -0.071(3) 0.0335(9) Uani d 0.097(3) A 2 O
C1B 0.444(5) -0.020(7) -0.030(4) 0.0280(12) Uani d 0.097(3) A 2 C
C2B 0.509(5) 0.528(7) 0.044(4) 0.0291(12) Uani d 0.097(3) A 2 C
N1 0.9603(5) 0.3043(7) 0.1781(4) 0.0490(13) Uani d 1 . . N
C3 0.8542(5) 0.2735(8) 0.2161(4) 0.0395(14) Uani d 1 . . C
H3A 0.876948 0.324515 0.274905 0.047 Uiso calc 1 . . H
H3B 0.776342 0.324454 0.176986 0.047 Uiso calc 1 . . H
C4 0.8255(6) 0.1085(9) 0.2264(5) 0.0517(17) Uani d 1 . . C
H4A 0.756511 0.101843 0.251092 0.078 Uiso calc 1 . . H
H4B 0.799911 0.056759 0.168416 0.078 Uiso calc 1 . . H
H4C 0.900816 0.05682 0.266628 0.078 Uiso calc 1 . . H
C5A 1.0754(13) 0.2159(18) 0.2117(9) 0.047(4) Uani d 0.515(18) B 1 C
H5A1 1.132714 0.24053 0.177922 0.056 Uiso calc 0.515(18) B 1 H
H5A2 1.057099 0.102425 0.206749 0.056 Uiso calc 0.515(18) B 1 H
C6A 1.1363(12) 0.2635(18) 0.3097(10) 0.046(4) Uani d 0.515(18) B 1 C
H6A1 1.215662 0.206054 0.335866 0.069 Uiso calc 0.515(18) B 1 H
H6A2 1.153597 0.376043 0.31345 0.069 Uiso calc 0.515(18) B 1 H
H6A3 1.078371 0.238647 0.342129 0.069 Uiso calc 0.515(18) B 1 H
C5B 0.9692(14) 0.2078(19) 0.1078(10) 0.051(4) Uani d 0.485(18) B 2 C
H5B1 0.972322 0.096106 0.124558 0.062 Uiso calc 0.485(18) B 2 H
H5B2 1.046358 0.233296 0.093481 0.062 Uiso calc 0.485(18) B 2 H
C6B 0.8521(15) 0.2413(16) 0.0292(10) 0.044(4) Uani d 0.485(18) B 2 C
H6B1 0.853376 0.177492 -0.021464 0.066 Uiso calc 0.485(18) B 2 H
H6B2 0.776694 0.215757 0.044454 0.066 Uiso calc 0.485(18) B 2 H
H6B3 0.850339 0.352223 0.013541 0.066 Uiso calc 0.485(18) B 2 H
C7 0.9699(6) 0.4816(8) 0.1725(4) 0.0438(14) Uani d 1 . . C
H7A 0.888064 0.522323 0.132613 0.053 Uiso calc 1 . . H
H7B 0.984214 0.526336 0.232157 0.053 Uiso calc 1 . . H
C8 1.0729(7) 0.5374(9) 0.1395(5) 0.0582(18) Uani d 1 . . C
H8A 1.072678 0.651974 0.137876 0.087 Uiso calc 1 . . H
H8B 1.154778 0.500463 0.179431 0.087 Uiso calc 1 . . H
H8C 1.058462 0.496443 0.079716 0.087 Uiso calc 1 . . H
C9A 0.9047(16) 0.2536(17) 0.0793(9) 0.044(4) Uani d 0.515(18) B 1 C
H9A1 0.824911 0.308897 0.050797 0.065 Uiso calc 0.515(18) B 1 H
H9A2 0.964835 0.279182 0.048817 0.065 Uiso calc 0.515(18) B 1 H
H9A3 0.889194 0.140616 0.076086 0.065 Uiso calc 0.515(18) B 1 H
C9B 1.0827(12) 0.2574(17) 0.2580(14) 0.050(6) Uani d 0.485(18) B . C
H9B1 1.085931 0.318082 0.310729 0.075 Uiso calc 0.485(18) . . H
H9B2 1.079706 0.145665 0.270639 0.075 Uiso calc 0.485(18) . . H
H9B3 1.15819 0.279512 0.242115 0.075 Uiso calc 0.485(18) . . H

loop_
_atom_site_aniso_label
_atom_site_aniso_U_11
_atom_site_aniso_U_22
_atom_site_aniso_U_33
_atom_site_aniso_U_12
_atom_site_aniso_U_13
_atom_site_aniso_U_23
Fe1 0.0268(4) 0.0257(4) 0.0368(5) 0.0018(3) 0.0147(3) 0.0007(3)
Cl1A 0.0313(7) 0.0410(9) 0.0619(10) -0.0077(6) 0.0161(7) -0.0070(7)
Cl2A 0.0467(8) 0.0361(8) 0.0446(8) 0.0000(6) 0.0227(7) -0.0073(7)
O1A 0.037(2) 0.029(2) 0.034(2) 0.0078(17) 0.0125(17) 0.0026(17)
O2A 0.040(2) 0.029(2) 0.031(2) 0.0064(18) 0.0156(17) 0.0018(17)
O3A 0.0258(19) 0.030(2) 0.040(2) 0.0023(16) 0.0081(17) 0.0091(18)
O4A 0.0211(17) 0.032(2) 0.044(2) -0.0001(16) 0.0061(16) 0.0039(18)
C1A 0.030(3) 0.023(3) 0.033(3) 0.005(2) 0.014(2) 0.004(2)
C2A 0.024(3) 0.029(3) 0.032(3) 0.003(2) 0.007(2) 0.003(2)
Cl1B 0.030(6) 0.033(7) 0.057(8) 0.004(5) 0.027(6) 0.000(6)
Cl2B 0.052(8) 0.041(8) 0.052(8) 0.005(6) 0.042(7) 0.003(6)
O1B 0.037(2) 0.029(2) 0.034(2) 0.0078(17) 0.0125(17) 0.0026(17)
O2B 0.040(2) 0.029(2) 0.031(2) 0.0064(18) 0.0156(17) 0.0018(17)
O3B 0.0258(19) 0.030(2) 0.040(2) 0.0023(16) 0.0081(17) 0.0091(18)
O4B 0.0211(17) 0.032(2) 0.044(2) -0.0001(16) 0.0061(16) 0.0039(18)
C1B 0.030(3) 0.023(3) 0.033(3) 0.005(2) 0.014(2) 0.004(2)
C2B 0.024(3) 0.029(3) 0.032(3) 0.003(2) 0.007(2) 0.003(2)
N1 0.043(3) 0.049(3) 0.064(4) 0.002(3) 0.030(3) -0.004(3)
C3 0.031(3) 0.060(4) 0.028(3) -0.001(3) 0.010(2) -0.006(3)
C4 0.039(3) 0.062(4) 0.056(4) -0.003(3) 0.019(3) 0.004(3)
C5A 0.055(8) 0.043(8) 0.053(8) 0.010(6) 0.032(7) -0.008(6)
C6A 0.021(6) 0.055(8) 0.057(8) 0.013(6) 0.007(5) 0.000(7)
C5B 0.032(7) 0.055(9) 0.073(10) 0.018(7) 0.026(7) -0.002(8)
C6B 0.061(9) 0.039(7) 0.044(8) -0.003(6) 0.033(7) -0.008(6)
C7 0.040(3) 0.041(3) 0.045(3) 0.005(3) 0.007(3) -0.001(3)
C8 0.061(4) 0.052(4) 0.066(5) -0.001(4) 0.028(4) 0.004(4)
C9A 0.054(10) 0.048(8) 0.040(8) 0.006(7) 0.032(8) -0.004(7)
C9B 0.027(8) 0.028(8) 0.108(18) 0.013(6) 0.038(11) 0.022(10)

loop_
_atom_type_symbol
_atom_type_description
_atom_type_scat_dispersion_real
_atom_type_scat_dispersion_imag
_atom_type_scat_source
C C 0.0181 0.0091 'International Tables Vol C Tables 4.2.6.8 and 6.1.1.4'
H H 0 0 'International Tables Vol C Tables 4.2.6.8 and 6.1.1.4'
N N 0.0311 0.018 'International Tables Vol C Tables 4.2.6.8 and 6.1.1.4'
O O 0.0492 0.0322 'International Tables Vol C Tables 4.2.6.8 and 6.1.1.4'
Cl Cl 0.3639 0.7018 'International Tables Vol C Tables 4.2.6.8 and 6.1.1.4'
Fe Fe -1.1336 3.1974 'International Tables Vol C Tables 4.2.6.8 and 6.1.1.4'

loop_
_geom_angle_atom_site_label_1
_geom_angle_atom_site_label_2
_geom_angle_atom_site_label_3
_geom_angle
_geom_angle_site_symmetry_1
_geom_angle_site_symmetry_3
_geom_angle_publ_flag
O3B Fe1 O2B 88.7(15) . . ?
O4A Fe1 O2A 159.21(17) . . ?
O4A Fe1 O3A 78.40(15) . . ?
O2A Fe1 O3A 85.04(16) . . ?
O4A Fe1 O1A 86.15(17) . . ?
O2A Fe1 O1A 78.43(16) . . ?
O3A Fe1 O1A 79.30(17) . . ?
O3B Fe1 Cl2B 95.8(12) . . ?
O2B Fe1 Cl2B 95.2(11) . . ?
O3B Fe1 O1B 158.0(15) . . ?
O2B Fe1 O1B 78.2(15) . . ?
Cl2B Fe1 O1B 102.8(11) . . ?
O3B Fe1 O4B 80.1(15) . . ?
O2B Fe1 O4B 79.7(14) . . ?
Cl2B Fe1 O4B 173.5(10) . . ?
O1B Fe1 O4B 80.2(14) . . ?
O4A Fe1 Cl1A 92.86(12) . . ?
O2A Fe1 Cl1A 101.21(13) . . ?
O3A Fe1 Cl1A 167.32(13) . . ?
O1A Fe1 Cl1A 91.07(13) . . ?
O4A Fe1 Cl2A 100.84(14) . . ?
O2A Fe1 Cl2A 91.81(12) . . ?
O3A Fe1 Cl2A 90.83(13) . . ?
O1A Fe1 Cl2A 166.60(12) . . ?
Cl1A Fe1 Cl2A 99.90(7) . . ?
O3B Fe1 Cl1B 101.0(11) . . ?
O2B Fe1 Cl1B 161.8(11) . . ?
Cl2B Fe1 Cl1B 99.0(5) . . ?
O1B Fe1 Cl1B 87.6(11) . . ?
O4B Fe1 Cl1B 86.7(10) . . ?
C1A O1A Fe1 112.6(4) . . ?
C1A O2A Fe1 115.4(4) 3_655 . ?
C2A O3A Fe1 112.9(3) . . ?
C2A O4A Fe1 115.5(4) 3_665 . ?
O1A C1A O2A 126.5(6) . 3_655 ?
O1A C1A C1A 116.8(6) . 3_655 ?
O2A C1A C1A 116.7(6) 3_655 3_655 ?
O4A C2A O3A 126.8(5) 3_665 . ?
O4A C2A C2A 117.3(6) 3_665 3_665 ?
O3A C2A C2A 115.8(6) . 3_665 ?
C1B O1B Fe1 107(4) . . ?
C1B O2B Fe1 114(4) 3_655 . ?
C2B O3B Fe1 113(4) . . ?
C2B O4B Fe1 106(3) 3_665 . ?
O3B C2B C2B 121(6) . 3_665 ?
O4B C2B C2B 119(6) 3_665 3_665 ?
C5B N1 C7 120.3(9) . . ?
C5A N1 C7 118.3(8) . . ?
C5B N1 C3 118.8(8) . . ?
C5A N1 C3 118.8(8) . . ?
C7 N1 C3 105.9(5) . . ?
C5A N1 C9A 103.8(9) . . ?
C7 N1 C9A 103.3(7) . . ?
C3 N1 C9A 104.7(7) . . ?
C5B N1 C9B 102.7(10) . . ?
C5A N1 C9B 30.2(7) . . ?
C7 N1 C9B 103.9(7) . . ?
C3 N1 C9B 102.5(7) . . ?
C9A N1 C9B 134.1(10) . . ?
C4 C3 N1 116.1(5) . . ?
C4 C3 H3A 108.3 . . ?
N1 C3 H3A 108.3 . . ?
C4 C3 H3B 108.3 . . ?
N1 C3 H3B 108.3 . . ?
H3A C3 H3B 107.4 . . ?
C3 C4 H4A 109.5 . . ?
C3 C4 H4B 109.5 . . ?
H4A C4 H4B 109.5 . . ?
C3 C4 H4C 109.5 . . ?
H4A C4 H4C 109.5 . . ?
H4B C4 H4C 109.5 . . ?
N1 C5A C6A 106.2(9) . . ?
N1 C5A H5A1 110.5 . . ?
C6A C5A H5A1 110.5 . . ?
N1 C5A H5A2 110.5 . . ?
C6A C5A H5A2 110.5 . . ?
H5A1 C5A H5A2 108.7 . . ?
C5A C6A H6A1 109.5 . . ?
C5A C6A H6A2 109.5 . . ?
H6A1 C6A H6A2 109.5 . . ?
C5A C6A H6A3 109.5 . . ?
H6A1 C6A H6A3 109.5 . . ?
H6A2 C6A H6A3 109.5 . . ?
N1 C5B C6B 106.1(10) . . ?
N1 C5B H5B1 110.5 . . ?
C6B C5B H5B1 110.5 . . ?
N1 C5B H5B2 110.5 . . ?
C6B C5B H5B2 110.5 . . ?
H5B1 C5B H5B2 108.7 . . ?
C5B C6B H6B1 109.5 . . ?
C5B C6B H6B2 109.5 . . ?
H6B1 C6B H6B2 109.5 . . ?
C5B C6B H6B3 109.5 . . ?
H6B1 C6B H6B3 109.5 . . ?
H6B2 C6B H6B3 109.5 . . ?
C8 C7 N1 114.5(5) . . ?
C8 C7 H7A 108.6 . . ?
N1 C7 H7A 108.6 . . ?
C8 C7 H7B 108.6 . . ?
N1 C7 H7B 108.6 . . ?
H7A C7 H7B 107.6 . . ?
C7 C8 H8A 109.5 . . ?
C7 C8 H8B 109.5 . . ?
H8A C8 H8B 109.5 . . ?
C7 C8 H8C 109.5 . . ?
H8A C8 H8C 109.5 . . ?
H8B C8 H8C 109.5 . . ?
N1 C9A H9A1 109.5 . . ?
N1 C9A H9A2 109.5 . . ?
H9A1 C9A H9A2 109.5 . . ?
N1 C9A H9A3 109.5 . . ?
H9A1 C9A H9A3 109.5 . . ?
H9A2 C9A H9A3 109.5 . . ?
N1 C9B H9B1 109.5 . . ?
N1 C9B H9B2 109.5 . . ?
H9B1 C9B H9B2 109.5 . . ?
N1 C9B H9B3 109.5 . . ?
H9B1 C9B H9B3 109.5 . . ?
H9B2 C9B H9B3 109.5 . . ?

loop_
_geom_bond_atom_site_label_1
_geom_bond_atom_site_label_2
_geom_bond_site_symmetry_2
_geom_bond_distance
_geom_bond_publ_flag
Fe1 O3B . 2.02(4) ?
Fe1 O4A . 2.042(4) ?
Fe1 O2B . 2.05(4) ?
Fe1 O2A . 2.057(4) ?
Fe1 O3A . 2.140(4) ?
Fe1 O1A . 2.139(4) ?
Fe1 Cl2B . 2.155(13) ?
Fe1 O1B . 2.15(4) ?
Fe1 O4B . 2.22(4) ?
Fe1 Cl1A . 2.2420(17) ?
Fe1 Cl2A . 2.2666(17) ?
Fe1 Cl1B . 2.340(14) ?
O1A C1A . 1.251(7) ?
O2A C1A 3_655 1.250(7) ?
O3A C2A . 1.258(7) ?
O4A C2A 3_665 1.253(7) ?
C1A C1A 3_655 1.529(12) ?
C2A C2A 3_665 1.521(11) ?
O1B C1B . 1.27(7) ?
O2B C1B 3_655 1.32(7) ?
O3B C2B . 1.27(7) ?
O4B C2B 3_665 1.33(7) ?
C1B C1B 3_655 1.35(12) ?
C2B C2B 3_665 1.42(11) ?
N1 C5B . 1.425(13) ?
N1 C5A . 1.436(13) ?
N1 C7 . 1.525(9) ?
N1 C3 . 1.528(7) ?
N1 C9A . 1.554(13) ?
N1 C9B . 1.583(15) ?
C3 C4 . 1.469(9) ?
C3 H3A . 0.99 ?
C3 H3B . 0.99 ?
C4 H4A . 0.98 ?
C4 H4B . 0.98 ?
C4 H4C . 0.98 ?
C5A C6A . 1.541(15) ?
C5A H5A1 . 0.99 ?
C5A H5A2 . 0.99 ?
C6A H6A1 . 0.98 ?
C6A H6A2 . 0.98 ?
C6A H6A3 . 0.98 ?
C5B C6B . 1.512(16) ?
C5B H5B1 . 0.99 ?
C5B H5B2 . 0.99 ?
C6B H6B1 . 0.98 ?
C6B H6B2 . 0.98 ?
C6B H6B3 . 0.98 ?
C7 C8 . 1.498(9) ?
C7 H7A . 0.99 ?
C7 H7B . 0.99 ?
C8 H8A . 0.98 ?
C8 H8B . 0.98 ?
C8 H8C . 0.98 ?
C9A H9A1 . 0.98 ?
C9A H9A2 . 0.98 ?
C9A H9A3 . 0.98 ?
C9B H9B1 . 0.98 ?
C9B H9B2 . 0.98 ?
C9B H9B3 . 0.98 ?

loop_
_geom_torsion_atom_site_label_1
_geom_torsion_atom_site_label_2
_geom_torsion_atom_site_label_3
_geom_torsion_atom_site_label_4
_geom_torsion
_geom_torsion_site_symmetry_1
_geom_torsion_site_symmetry_2
_geom_torsion_site_symmetry_3
_geom_torsion_site_symmetry_4
_geom_torsion_publ_flag
Fe1 O1A C1A O2A -178.1(5) . . . 3_655 ?
Fe1 O1A C1A C1A 2.1(9) . . . 3_655 ?
Fe1 O3A C2A O4A -177.1(5) . . . 3_665 ?
Fe1 O3A C2A C2A 1.9(8) . . . 3_665 ?
Fe1 O1B C1B O2B 175(4) . . . 3_655 ?
Fe1 O1B C1B C1B 9(10) . . . 3_655 ?
Fe1 O3B C2B O4B -176(4) . . . 3_665 ?
Fe1 O3B C2B C2B 4(8) . . . 3_665 ?
C5B N1 C3 C4 39.9(11) . . . . ?
C5A N1 C3 C4 -45.0(10) . . . . ?
C7 N1 C3 C4 179.0(5) . . . . ?
C9A N1 C3 C4 70.2(9) . . . . ?
C9B N1 C3 C4 -72.4(9) . . . . ?
C7 N1 C5A C6A 65.5(13) . . . . ?
C3 N1 C5A C6A -65.2(14) . . . . ?
C9A N1 C5A C6A 179.2(11) . . . . ?
C9B N1 C5A C6A -2.2(13) . . . . ?
C7 N1 C5B C6B -67.4(13) . . . . ?
C3 N1 C5B C6B 65.7(14) . . . . ?
C9B N1 C5B C6B 177.9(11) . . . . ?
C5B N1 C7 C8 -43.8(10) . . . . ?
C5A N1 C7 C8 41.6(10) . . . . ?
C3 N1 C7 C8 177.9(5) . . . . ?
C9A N1 C7 C8 -72.4(9) . . . . ?
C9B N1 C7 C8 70.3(9) . . . . ?
